data_9003565
loop_
_publ_author_name
'Armbruster, T.'
'Krivovichev, S. V.'
'Weber, T.'
'Gnos, E.'
'Organova, N. N.'
'Yakovenchuk, V. N.'

_publ_section_title
;
 Origin of diffuse superstructure reflections in labuntsovite-group minerals
 Note: Predicted ordered structure
;
_journal_name_full 'American Mineralogist'
_journal_page_first 1655
_journal_page_last 1666
_journal_volume 89
_journal_year 2004
_chemical_compound_source 'Khibiny alkaline complex, Kola peninsula, Russia'
_chemical_formula_sum 'Ba2 H24 K4 Mn Na4 O66 Si16 Ti8'
_chemical_name_mineral Lemmleinite-Ba
_space_group_IT_number 12
_symmetry_space_group_name_Hall '-C 2y'
_symmetry_space_group_name_H-M 'C 1 2/m 1'
_cell_angle_alpha 90
_cell_angle_beta 116.709
_cell_angle_gamma 90
_cell_formula_units_Z 2
_cell_length_a 14.2446
_cell_length_b 13.7884
_cell_length_c 15.5
_cell_volume 2719.528
_database_code_amcsd 0003657
_exptl_crystal_density_diffrn 3.024
_cod_original_formula_sum 'Ti8 Si16 O66 Ba2 Mn K4 Na4 H24'
_cod_database_code 9003565

loop_
_space_group_symop_operation_xyz
x,y,z
1/2+x,1/2+y,z
x,-y,z
1/2+x,1/2-y,z
-x,y,-z
1/2-x,1/2+y,-z
-x,-y,-z
1/2-x,1/2-y,-z

loop_
_atom_site_label
_atom_site_fract_x
_atom_site_fract_y
_atom_site_fract_z
_atom_site_type_symbol
_atom_site_attached_hydrogens
Ti1 0.75000 0.75000 0.00000 Ti 0
Ti1* 0.25000 0.25000 0.50000 Ti 0
Ti2 0.00000 0.27320 0.50000 Ti 0
Ti2* 0.00000 0.27320 0.00000 Ti 0
Si1 0.20840 0.38980 0.65220 Si 0
Si1* 0.20840 0.38980 0.15220 Si 0
Si2 0.32100 0.38890 0.37550 Si 0
Si2* 0.17900 0.11110 0.12450 Si 0
O1 -0.08239 0.61598 0.41230 O 0
O1* 0.08239 0.38402 0.08770 O 0
O2 0.10121 0.27701 0.44901 O 0
O-H2' 0.10121 0.27701 -0.05099 O 1
O3 0.07962 0.18111 0.59901 O 0
O3* 0.07962 0.18111 0.09901 O 0
O4 0.26638 0.37582 0.44584 O 0
O4* 0.23362 0.12418 0.05416 O 0
O5 0.36622 0.50000 0.38558 O 0
O5* -0.36622 0.50000 0.11442 O 0
O6 -0.23230 0.62790 0.23588 O 0
O6* 0.23230 0.37210 0.26412 O 0
O7 0.24773 0.50000 0.64340 O 0
O7* 0.24773 0.50000 0.14340 O 0
O8 0.22561 0.18389 0.37978 O 0
O8* -0.22561 0.81611 0.12022 O 0
Ba(C) 0.08710 0.50000 0.42120 Ba 0
Mn(D) 0.00000 0.50000 0.00000 Mn 0
Wat(C) -0.10908 0.50000 0.07544 O 2
K(B) 0.42070 0.50000 0.60220 K 0
K'(B) 0.57930 0.50000 0.89780 K 0
Na(A) 0.08660 0.26290 0.24419 Na 0
Wat1 -0.02538 0.61278 0.24854 O 2
Wat2 0.02678 0.14705 0.74534 O 2

loop_
_cod_changelog_entry_id
_cod_changelog_entry_author
_cod_changelog_entry_date
_cod_changelog_entry_text
1
;cod-tools version 3.8.0
Id: cif_guess_AMCSD_atom_types 9581 2023-05-17 12:35:41Z saulius
;
2023-05-18T11:37:35+03:00
;Derived atom types and hydrogen counts
from atom names that follow the AMCSD naming convention
(Wat == water, O-H == hydroxyl).
;

loop_
_cod_related_entry_id
_cod_related_entry_database
_cod_related_entry_code
1 AMCSD 0003657
